data_7251092
loop_
_publ_author_name
'Nicholson, Elliot J.'
'Hanton, Lyall R.'
'Macreadie, Lauren K.'

_publ_section_title
;
 Metal ion influence on paddlewheel SBUs formed from a mixed donor
 multidentate ligand and the consequences for MOF structures
;
_journal_issue 44
_journal_name_full CrystEngComm
_journal_page_first 7135
_journal_page_last 7145
_journal_paper_doi 10.1039/D5CE00470E
_journal_volume 27
_journal_year 2025
_chemical_formula_sum 'C54 H28 Ca2 N8 O10'
_chemical_formula_weight 1029.00
_space_group_crystal_system trigonal
_space_group_IT_number 145
_space_group_name_Hall 'P 32'
_space_group_name_H-M_alt 'P 32'
_atom_sites_solution_hydrogens geom
_audit_creation_method SHELXL-2018/3
_audit_update_record
;
2025-05-01 deposited with the CCDC.	2025-10-20 downloaded from the CCDC.
;
_cell_angle_alpha 90
_cell_angle_beta 90
_cell_angle_gamma 120
_cell_formula_units_Z 3
_cell_length_a 18.9715(3)
_cell_length_b 18.9715(3)
_cell_length_c 24.6070(5)
_cell_measurement_reflns_used 20541
_cell_measurement_temperature 100(2)
_cell_measurement_theta_max 72.5
_cell_measurement_theta_min 2.7
_cell_volume 7670.0(2)
_computing_cell_refinement 'CrysAlisPro 1.171.42.89a (Rigaku OD, 2023)'
_computing_data_collection 'CrysAlisPro 1.171.42.89a (Rigaku OD, 2023)'
_computing_data_reduction 'CrysAlisPro 1.171.42.89a (Rigaku OD, 2023)'
_computing_structure_refinement 'SHELXL-2018/3 (Sheldrick, 2018)'
_diffrn_ambient_temperature 100(2)
_diffrn_measured_fraction_theta_full 0.999
_diffrn_measured_fraction_theta_max 0.982
_diffrn_measurement_device_type 'SuperNova, Dual, Cu at home/near, Atlas'
_diffrn_radiation_type CuK\a
_diffrn_radiation_wavelength 1.54178
_diffrn_reflns_av_R_equivalents 0.0664
_diffrn_reflns_av_unetI/netI 0.0625
_diffrn_reflns_Laue_measured_fraction_full 0.999
_diffrn_reflns_Laue_measured_fraction_max 0.982
_diffrn_reflns_limit_h_max 18
_diffrn_reflns_limit_h_min -23
_diffrn_reflns_limit_k_max 19
_diffrn_reflns_limit_k_min -22
_diffrn_reflns_limit_l_max 28
_diffrn_reflns_limit_l_min -30
_diffrn_reflns_number 36609
_diffrn_reflns_point_group_measured_fraction_full 0.999
_diffrn_reflns_point_group_measured_fraction_max 0.982
_diffrn_reflns_theta_full 67.679
_diffrn_reflns_theta_max 72.532
_diffrn_reflns_theta_min 2.689
_diffrn_source 'micro-focus sealed X-ray tube'
_exptl_absorpt_coefficient_mu 1.248
_exptl_absorpt_correction_T_max 1
_exptl_absorpt_correction_T_min 0.41694
_exptl_absorpt_correction_type multi-scan
_exptl_absorpt_process_details
;
        CrysAlisPro 1.171.42.89a (Rigaku Oxford Diffraction, 2023)
        Empirical absorption correction using spherical harmonics,
        implemented in SCALE3 ABSPACK scaling algorithm.
;
_exptl_crystal_colour Yellow
_exptl_crystal_density_diffrn 0.668
_exptl_crystal_description Block
_exptl_crystal_F_000 1584
_exptl_crystal_size_max 0.292
_exptl_crystal_size_mid 0.246
_exptl_crystal_size_min 0.158
_refine_diff_density_max 0.780
_refine_diff_density_min -0.613
_refine_diff_density_rms 0.088
_refine_ls_abs_structure_details
;
 Refined as a perfect inversion twin.
;
_refine_ls_abs_structure_Flack 0.5
_refine_ls_extinction_method none
_refine_ls_goodness_of_fit_ref 1.011
_refine_ls_hydrogen_treatment constr
_refine_ls_matrix_type full
_refine_ls_number_parameters 667
_refine_ls_number_reflns 15920
_refine_ls_number_restraints 1
_refine_ls_restrained_S_all 1.011
_refine_ls_R_factor_all 0.0979
_refine_ls_R_factor_gt 0.0960
_refine_ls_shift/su_max 0.001
_refine_ls_shift/su_mean 0.000
_refine_ls_structure_factor_coef Fsqd
_refine_ls_weighting_details 'w=1/[\s^2^(Fo^2^)+(0.2250P)^2^] where P=(Fo^2^+2Fc^2^)/3'
_refine_ls_weighting_scheme calc
_refine_ls_wR_factor_gt 0.2502
_refine_ls_wR_factor_ref 0.2549
_reflns_Friedel_coverage 1.000
_reflns_Friedel_fraction_full 0.999
_reflns_Friedel_fraction_max 0.982
_reflns_number_gt 15278
_reflns_number_total 15920
_reflns_threshold_expression 'I > 2\s(I)'
_cod_data_source_file d5ce00470e2.cif
_cod_data_source_block CaL1
_cod_depositor_comments
;
The following automatic conversions were performed:

data item '_exptl_absorpt_correction_type' value 'Multi-scan' was
changed to 'multi-scan' in accordance with the
/home/data/users/saulius/crontab/automatic-downloads/rss-feeds/RSC/lib/dictionaries/cif_core.dic
dictionary named 'cif_core.dic' version 2.4.2 last updated on
2011-04-26.

Automatic conversion script
Id: cif_fix_values 8170 2020-07-09 18:12:32Z antanas 

 Adding full bibliography for 7251087--7251092.cif.
;
_cod_original_cell_volume 7669.9(3)
_cod_database_code 7251092
_shelx_shelxl_version_number 2018/3
_shelx_space_group_comment
;
The symmetry employed for this shelxl refinement is uniquely defined
by the following loop, which should always be used as a source of
symmetry information in preference to the above space-group names.
They are only intended as comments.
;

loop_
_space_group_symop_operation_xyz
'x, y, z'
'-y, x-y, z+2/3'
'-x+y, -x, z+1/3'

loop_
_atom_site_label
_atom_site_type_symbol
_atom_site_fract_x
_atom_site_fract_y
_atom_site_fract_z
_atom_site_U_iso_or_equiv
_atom_site_adp_type
_atom_site_occupancy
_atom_site_site_symmetry_order
_atom_site_calc_flag
_atom_site_refinement_flags_posn
_atom_site_refinement_flags_adp
_atom_site_refinement_flags_occupancy
_atom_site_disorder_assembly
_atom_site_disorder_group
C1 C 0.5293(6) 0.7369(5) 0.2698(3) 0.0557(18) Uani 1 1 d . . . . .
H1 H 0.529960 0.784597 0.257369 0.067 Uiso 1 1 calc R U . . .
C2 C 0.4486(4) 0.6349(4) 0.4783(3) 0.0399(13) Uani 1 1 d . . . . .
H2 H 0.429538 0.662270 0.501068 0.048 Uiso 1 1 calc R U . . .
C3 C 0.4467(6) 0.5689(5) 0.4948(4) 0.0571(18) Uani 1 1 d . . . . .
H3 H 0.440946 0.555913 0.532419 0.069 Uiso 1 1 calc R U . . .
C4 C 0.4949(3) 0.6170(3) 0.3945(2) 0.0307(11) Uani 1 1 d . . . . .
C5 C 0.5086(4) 0.6409(4) 0.3355(2) 0.0335(11) Uani 1 1 d . . . . .
C6 C 0.5353(7) 0.6849(6) 0.2332(4) 0.066(2) Uani 1 1 d . . . . .
H6 H 0.541100 0.703167 0.196645 0.079 Uiso 1 1 calc R U . . .
C7 C 0.5347(9) 0.6172(8) 0.2378(5) 0.089(3) Uani 1 1 d . . . . .
H7 H 0.535186 0.584040 0.209066 0.107 Uiso 1 1 calc R U . . .
C8 C 0.5329(5) 0.5999(5) 0.3004(3) 0.0524(17) Uani 1 1 d . . . . .
C9 C 0.4817(6) 0.5432(5) 0.4116(3) 0.0557(18) Uani 1 1 d . . . . .
C10 C 0.4526(9) 0.5207(7) 0.4601(5) 0.087(3) Uani 1 1 d . . . . .
H10 H 0.434657 0.466203 0.470754 0.105 Uiso 1 1 calc R U . . .
C11 C 0.5063(6) 0.4987(5) 0.3740(4) 0.0589(19) Uani 1 1 d . . . . .
C12 C 0.5208(5) 0.5242(5) 0.3154(3) 0.0533(17) Uani 1 1 d . . . . .
C13 C 0.5280(7) 0.4100(6) 0.3274(4) 0.065(2) Uani 1 1 d . . . . .
C14 C 0.5358(5) 0.3467(4) 0.3153(3) 0.0493(16) Uani 1 1 d . . . . .
C15 C 0.5392(5) 0.3161(5) 0.2626(3) 0.0529(17) Uani 1 1 d . . . . .
H15 H 0.533703 0.343867 0.232231 0.064 Uiso 1 1 calc R U . . .
C16 C 0.5544(5) 0.2989(5) 0.3564(3) 0.0541(17) Uani 1 1 d . . . . .
H16 H 0.571768 0.319399 0.392110 0.065 Uiso 1 1 calc R U . . .
C17 C 0.5458(6) 0.2268(6) 0.3416(4) 0.0594(19) Uani 1 1 d . . . . .
H17 H 0.524457 0.184984 0.368245 0.071 Uiso 1 1 calc R U . . .
C18 C 0.5487(5) 0.2557(5) 0.2524(3) 0.0519(17) Uani 1 1 d . . . . .
H18 H 0.545958 0.240082 0.215472 0.062 Uiso 1 1 calc R U . . .
C19 C 0.5639(4) 0.2076(4) 0.2935(2) 0.0343(12) Uani 1 1 d . . . . .
C20 C 0.5781(4) 0.1449(4) 0.2784(3) 0.0425(14) Uani 1 1 d . . . . .
C21 C 0.6188(3) 0.1451(3) 0.2311(2) 0.0251(10) Uani 1 1 d . . . . .
H21 H 0.633642 0.188512 0.206147 0.030 Uiso 1 1 calc R U . . .
C22 C 0.5593(3) 0.0801(3) 0.3146(2) 0.0245(9) Uani 1 1 d . . . . .
H22 H 0.539741 0.081287 0.349874 0.029 Uiso 1 1 calc R U . . .
C23 C 0.5687(4) 0.0152(4) 0.2999(2) 0.0355(12) Uani 1 1 d . . . . .
C24 C 0.6387(3) 0.0870(3) 0.2184(2) 0.0265(10) Uani 1 1 d . . . . .
C25 C 0.5527(5) -0.0507(5) 0.3363(3) 0.0489(16) Uani 1 1 d . . . . .
C26 C 0.6127(3) 0.0223(3) 0.2526(2) 0.0240(9) Uani 1 1 d . . . . .
H26 H 0.624840 -0.019332 0.244174 0.029 Uiso 1 1 calc R U . . .
C27 C 0.6744(3) 0.0916(3) 0.1624(2) 0.0296(10) Uani 1 1 d . . . . .
C28 C 0.3543(5) 0.0075(5) 0.4841(3) 0.0557(18) Uani 1 1 d . . . . .
H28 H 0.362745 -0.027900 0.507097 0.067 Uiso 1 1 calc R U . . .
C29 C 0.3507(6) -0.0460(7) 0.2680(4) 0.067(2) Uani 1 1 d . . . . .
H29 H 0.357773 -0.089897 0.256608 0.081 Uiso 1 1 calc R U . . .
C30 C 0.3350(6) -0.0033(6) 0.2300(4) 0.062(2) Uani 1 1 d . . . . .
H30 H 0.325605 -0.020133 0.193107 0.075 Uiso 1 1 calc R U . . .
C31 C 0.3550(4) 0.0393(4) 0.3343(3) 0.0436(14) Uani 1 1 d . . . . .
C32 C 0.3468(5) 0.0515(5) 0.3945(3) 0.0514(16) Uani 1 1 d . . . . .
C33 C 0.3405(6) 0.0719(5) 0.5082(4) 0.061(2) Uani 1 1 d . . . . .
H33 H 0.338783 0.078810 0.546372 0.073 Uiso 1 1 calc R U . . .
C34 C 0.3307(6) 0.1190(6) 0.4723(3) 0.0575(18) Uani 1 1 d . . . . .
H34 H 0.321190 0.160267 0.486165 0.069 Uiso 1 1 calc R U . . .
C35 C 0.3334(6) 0.1125(5) 0.4160(4) 0.0595(19) Uani 1 1 d . . . . .
C36 C 0.3384(5) 0.0919(4) 0.3002(3) 0.0492(16) Uani 1 1 d . . . . .
C37 C 0.3330(7) 0.0705(7) 0.2482(4) 0.072(2) Uani 1 1 d . . . . .
H37 H 0.327594 0.103698 0.221541 0.086 Uiso 1 1 calc R U . . .
C38 C 0.3348(5) 0.1552(4) 0.3186(3) 0.0491(16) Uani 1 1 d . . . . .
C39 C 0.3274(4) 0.1669(4) 0.3749(3) 0.0391(13) Uani 1 1 d . . . . .
C40 C 0.3118(6) 0.2576(5) 0.3388(3) 0.0564(18) Uani 1 1 d . . . . .
C41 C 0.3020(5) 0.3272(4) 0.3215(3) 0.0448(14) Uani 1 1 d . . . . .
C42 C 0.3180(6) 0.3551(6) 0.2684(4) 0.062(2) Uani 1 1 d . . . . .
H42 H 0.333864 0.329916 0.241434 0.074 Uiso 1 1 calc R U . . .
C43 C 0.3012(5) 0.3777(4) 0.3610(3) 0.0494(16) Uani 1 1 d . . . . .
H43 H 0.309781 0.367330 0.397482 0.059 Uiso 1 1 calc R U . . .
C44 C 0.2889(4) 0.4428(4) 0.3519(3) 0.0398(13) Uani 1 1 d . . . . .
H44 H 0.280607 0.471557 0.380455 0.048 Uiso 1 1 calc R U . . .
C45 C 0.3094(4) 0.4228(4) 0.2568(3) 0.0430(14) Uani 1 1 d . . . . .
H45 H 0.317182 0.442299 0.220480 0.052 Uiso 1 1 calc R U . . .
C46 C 0.2897(5) 0.4626(5) 0.2967(3) 0.0493(16) Uani 1 1 d . . . . .
C47 C 0.2846(4) 0.5365(4) 0.2824(2) 0.0318(11) Uani 1 1 d . . . . .
C48 C 0.2372(3) 0.5279(3) 0.2341(2) 0.0307(11) Uani 1 1 d . . . . .
H48 H 0.212627 0.478490 0.214026 0.037 Uiso 1 1 calc R U . . .
C49 C 0.3152(4) 0.6069(4) 0.3152(2) 0.0324(11) Uani 1 1 d . . . . .
H49 H 0.342880 0.612238 0.348480 0.039 Uiso 1 1 calc R U . . .
C50 C 0.3018(4) 0.6674(4) 0.2954(3) 0.0416(13) Uani 1 1 d . . . . .
C51 C 0.2283(4) 0.5915(4) 0.2180(3) 0.0379(12) Uani 1 1 d . . . . .
C52 C 0.2615(3) 0.6612(3) 0.2508(2) 0.0296(10) Uani 1 1 d . . . . .
H52 H 0.254580 0.705579 0.240353 0.035 Uiso 1 1 calc R U . . .
C53 C 0.1847(3) 0.5866(3) 0.1678(2) 0.0279(10) Uani 1 1 d . . . . .
C54 C 0.3358(4) 0.7413(4) 0.3291(3) 0.0424(14) Uani 1 1 d . . . . .
N1 N 0.4808(3) 0.6663(3) 0.4239(2) 0.0354(10) Uani 1 1 d . . . . .
N2 N 0.5224(4) 0.7185(4) 0.3251(2) 0.0447(12) Uani 1 1 d . . . . .
N3 N 0.5016(5) 0.4252(5) 0.3756(3) 0.0574(15) Uani 1 1 d . . . . .
N4 N 0.5260(5) 0.4627(4) 0.2872(3) 0.0560(16) Uani 1 1 d . . . . .
H4 H 0.527766 0.457685 0.251772 0.067 Uiso 1 1 calc R U . . .
N5 N 0.3547(5) -0.0003(5) 0.4296(3) 0.0614(17) Uani 1 1 d . . . . .
N6 N 0.3561(4) -0.0284(4) 0.3185(2) 0.0437(12) Uani 1 1 d . . . . .
N7 N 0.3236(4) 0.2104(4) 0.2918(2) 0.0437(12) Uani 1 1 d . . . . .
H7A H 0.323028 0.217777 0.256571 0.052 Uiso 1 1 calc R U . . .
N8 N 0.3214(4) 0.2332(3) 0.3836(2) 0.0409(11) Uani 1 1 d . . . . .
O1 O 0.4987(3) -0.0685(3) 0.37500(19) 0.0446(10) Uani 1 1 d . . . . .
O2 O 0.5774(5) -0.1022(5) 0.3284(3) 0.081(2) Uani 1 1 d . . . . .
O3 O 0.6914(3) 0.0361(3) 0.1525(2) 0.0439(10) Uani 1 1 d . . . . .
O4 O 0.6730(3) 0.1372(3) 0.1278(2) 0.0456(10) Uani 1 1 d . . . . .
O5 O 0.1432(3) 0.5226(3) 0.14651(19) 0.0422(10) Uani 1 1 d . . . . .
O6 O 0.1846(2) 0.6517(2) 0.14916(16) 0.0322(8) Uani 1 1 d . . . . .
O7 O 0.3722(3) 0.7508(3) 0.37607(17) 0.0376(9) Uani 1 1 d . . . . .
O8 O 0.3445(5) 0.8126(4) 0.3075(3) 0.0729(17) Uani 1 1 d . . . . .
O9 O 0.6424(12) 0.8576(10) 0.4244(8) 0.169(6) Uani 1 1 d . . . . .
O10 O 0.2259(7) 0.8216(7) 0.4035(5) 0.115(3) Uani 1 1 d . . . . .
Ca1 Ca 0.51125(8) 0.80430(8) 0.39751(5) 0.0421(3) Uani 1 1 d . . . . .
Ca2 Ca 0.36350(8) 0.88090(8) 0.39069(5) 0.0418(3) Uani 1 1 d . . . . .

loop_
_atom_site_aniso_label
_atom_site_aniso_U_11
_atom_site_aniso_U_22
_atom_site_aniso_U_33
_atom_site_aniso_U_23
_atom_site_aniso_U_13
_atom_site_aniso_U_12
C1 0.068(5) 0.050(4) 0.051(4) 0.005(3) 0.006(4) 0.031(4)
C2 0.046(3) 0.044(3) 0.034(3) -0.001(2) 0.001(3) 0.026(3)
C3 0.062(5) 0.058(5) 0.054(4) -0.002(4) 0.003(4) 0.033(4)
C4 0.033(3) 0.029(3) 0.032(3) 0.001(2) 0.001(2) 0.016(2)
C5 0.040(3) 0.033(3) 0.033(3) -0.006(2) -0.002(2) 0.022(2)
C6 0.080(6) 0.060(5) 0.059(5) -0.006(4) 0.005(4) 0.036(5)
C7 0.110(9) 0.077(7) 0.084(7) -0.001(6) 0.000(7) 0.050(7)
C8 0.065(5) 0.049(4) 0.051(4) -0.004(3) 0.002(3) 0.034(4)
C9 0.067(5) 0.047(4) 0.056(4) 0.004(3) 0.002(4) 0.031(4)
C10 0.117(10) 0.068(6) 0.072(6) 0.000(5) 0.005(6) 0.043(6)
C11 0.069(5) 0.055(4) 0.058(4) 0.002(4) 0.001(4) 0.034(4)
C12 0.067(5) 0.046(4) 0.047(4) 0.002(3) 0.001(3) 0.029(4)
C13 0.081(6) 0.060(5) 0.060(5) 0.006(4) 0.011(4) 0.040(5)
C14 0.057(4) 0.041(3) 0.051(4) 0.006(3) 0.003(3) 0.025(3)
C15 0.063(4) 0.055(4) 0.044(3) -0.005(3) -0.003(3) 0.032(4)
C16 0.060(4) 0.057(4) 0.050(4) 0.006(3) 0.009(3) 0.033(4)
C17 0.063(5) 0.056(4) 0.056(4) 0.003(4) 0.005(4) 0.026(4)
C18 0.063(4) 0.048(4) 0.046(4) 0.009(3) 0.009(3) 0.029(4)
C19 0.043(3) 0.032(3) 0.032(3) 0.007(2) 0.007(2) 0.022(2)
C20 0.045(3) 0.039(3) 0.046(3) -0.005(3) 0.004(3) 0.023(3)
C21 0.027(2) 0.021(2) 0.028(2) 0.0072(18) 0.0049(19) 0.0127(19)
C22 0.029(2) 0.020(2) 0.026(2) 0.0006(18) 0.0032(19) 0.0136(19)
C23 0.038(3) 0.033(3) 0.037(3) 0.002(2) 0.006(2) 0.019(2)
C24 0.030(2) 0.025(2) 0.027(2) -0.0027(19) 0.000(2) 0.015(2)
C25 0.059(4) 0.056(4) 0.045(3) 0.001(3) 0.008(3) 0.038(4)
C26 0.024(2) 0.020(2) 0.027(2) -0.0006(18) -0.0005(19) 0.0112(18)
C27 0.033(3) 0.031(3) 0.024(2) 0.000(2) -0.001(2) 0.016(2)
C28 0.064(5) 0.048(4) 0.056(4) -0.001(3) 0.000(4) 0.029(4)
C29 0.069(5) 0.075(6) 0.058(5) -0.001(4) -0.007(4) 0.036(5)
C30 0.070(5) 0.062(5) 0.061(5) 0.007(4) 0.006(4) 0.038(4)
C31 0.049(4) 0.040(3) 0.045(3) -0.005(3) -0.009(3) 0.025(3)
C32 0.055(4) 0.050(4) 0.052(4) -0.001(3) 0.003(3) 0.029(3)
C33 0.085(6) 0.052(4) 0.051(4) 0.001(3) -0.006(4) 0.039(4)
C34 0.062(5) 0.059(5) 0.048(4) -0.002(3) 0.002(3) 0.027(4)
C35 0.075(5) 0.056(4) 0.058(4) 0.005(4) -0.001(4) 0.041(4)
C36 0.057(4) 0.039(3) 0.051(4) 0.000(3) -0.002(3) 0.024(3)
C37 0.075(6) 0.075(6) 0.066(5) 0.005(5) -0.005(5) 0.038(5)
C38 0.056(4) 0.037(3) 0.053(4) -0.003(3) -0.011(3) 0.023(3)
C39 0.046(3) 0.036(3) 0.037(3) 0.000(2) -0.002(3) 0.022(3)
C40 0.068(5) 0.060(5) 0.051(4) 0.002(4) -0.005(4) 0.040(4)
C41 0.055(4) 0.037(3) 0.048(3) -0.002(3) -0.001(3) 0.028(3)
C42 0.064(5) 0.074(5) 0.058(4) -0.004(4) -0.009(4) 0.043(4)
C43 0.063(4) 0.039(3) 0.046(3) -0.005(3) -0.006(3) 0.025(3)
C44 0.046(3) 0.041(3) 0.040(3) -0.002(3) -0.002(3) 0.027(3)
C45 0.046(3) 0.041(3) 0.040(3) -0.003(3) -0.005(3) 0.019(3)
C46 0.050(4) 0.050(4) 0.051(4) -0.001(3) -0.002(3) 0.028(3)
C47 0.037(3) 0.032(3) 0.031(2) 0.001(2) -0.001(2) 0.020(2)
C48 0.030(3) 0.027(2) 0.033(3) -0.001(2) -0.002(2) 0.013(2)
C49 0.037(3) 0.032(3) 0.034(3) 0.001(2) -0.003(2) 0.021(2)
C50 0.047(3) 0.040(3) 0.042(3) 0.002(3) -0.005(3) 0.025(3)
C51 0.041(3) 0.034(3) 0.040(3) -0.003(2) -0.006(3) 0.020(3)
C52 0.035(3) 0.025(2) 0.029(2) 0.000(2) -0.001(2) 0.015(2)
C53 0.027(2) 0.027(2) 0.029(2) 0.002(2) -0.004(2) 0.012(2)
C54 0.048(3) 0.044(3) 0.045(3) -0.002(3) -0.004(3) 0.030(3)
N1 0.042(3) 0.026(2) 0.040(2) 0.000(2) 0.002(2) 0.019(2)
N2 0.059(3) 0.045(3) 0.038(3) 0.000(2) 0.001(2) 0.032(3)
N3 0.063(4) 0.058(4) 0.053(3) -0.004(3) 0.000(3) 0.031(3)
N4 0.073(4) 0.056(4) 0.052(3) -0.002(3) 0.000(3) 0.042(3)
N5 0.075(5) 0.061(4) 0.057(4) -0.006(3) -0.007(3) 0.040(4)
N6 0.054(3) 0.041(3) 0.040(3) 0.002(2) 0.000(2) 0.026(3)
N7 0.049(3) 0.041(3) 0.042(3) 0.002(2) -0.001(2) 0.023(2)
N8 0.045(3) 0.038(3) 0.042(3) 0.003(2) 0.002(2) 0.022(2)
O1 0.050(3) 0.043(2) 0.043(2) 0.005(2) 0.007(2) 0.025(2)
O2 0.091(5) 0.080(5) 0.074(4) 0.014(4) 0.017(4) 0.044(4)
O3 0.046(2) 0.041(2) 0.046(2) 0.0005(19) 0.003(2) 0.023(2)
O4 0.044(2) 0.045(2) 0.048(2) 0.002(2) 0.001(2) 0.022(2)
O5 0.043(2) 0.038(2) 0.040(2) -0.0001(18) 0.0011(19) 0.0168(19)
O6 0.0309(18) 0.0320(19) 0.0323(18) 0.0030(15) -0.0018(15) 0.0146(16)
O7 0.041(2) 0.037(2) 0.038(2) -0.0043(17) -0.0063(18) 0.0226(19)
O8 0.083(4) 0.071(4) 0.073(4) -0.007(3) -0.009(3) 0.044(4)
O9 0.193(15) 0.138(11) 0.191(15) 0.003(11) 0.025(13) 0.095(11)
O10 0.104(7) 0.104(7) 0.139(9) -0.004(6) -0.015(6) 0.054(6)
Ca1 0.0473(7) 0.0387(6) 0.0430(6) 0.0009(5) 0.0027(5) 0.0235(6)
Ca2 0.0455(7) 0.0382(6) 0.0434(6) -0.0011(5) -0.0022(5) 0.0221(6)

loop_
_atom_type_symbol
_atom_type_description
_atom_type_scat_dispersion_real
_atom_type_scat_dispersion_imag
_atom_type_scat_source
C C 0.0181 0.0091 'International Tables Vol C Tables 4.2.6.8 and 6.1.1.4'
H H 0.0000 0.0000 'International Tables Vol C Tables 4.2.6.8 and 6.1.1.4'
N N 0.0311 0.0180 'International Tables Vol C Tables 4.2.6.8 and 6.1.1.4'
O O 0.0492 0.0322 'International Tables Vol C Tables 4.2.6.8 and 6.1.1.4'
Ca Ca 0.3641 1.2855 'International Tables Vol C Tables 4.2.6.8 and 6.1.1.4'

loop_
_geom_angle_atom_site_label_1
_geom_angle_atom_site_label_2
_geom_angle_atom_site_label_3
_geom_angle
_geom_angle_site_symmetry_1
_geom_angle_site_symmetry_3
_geom_angle_publ_flag
C6 C1 N2 119.3(8) . . ?
C6 C1 H1 120.3 . . ?
N2 C1 H1 120.3 . . ?
C3 C2 N1 118.8(6) . . ?
C3 C2 H2 120.6 . . ?
N1 C2 H2 120.6 . . ?
C10 C3 C2 120.2(9) . . ?
C10 C3 H3 119.9 . . ?
C2 C3 H3 119.9 . . ?
N1 C4 C9 124.5(6) . . ?
N1 C4 C5 112.5(5) . . ?
C9 C4 C5 121.6(6) . . ?
N2 C5 C8 122.9(6) . . ?
N2 C5 C4 114.2(5) . . ?
C8 C5 C4 119.2(6) . . ?
C7 C6 C1 133.9(10) . . ?
C7 C6 H6 113.0 . . ?
C1 C6 H6 113.0 . . ?
C6 C7 C8 106.5(10) . . ?
C6 C7 H7 126.7 . . ?
C8 C7 H7 126.7 . . ?
C12 C8 C5 119.1(7) . . ?
C12 C8 C7 116.9(8) . . ?
C5 C8 C7 118.2(8) . . ?
C10 C9 C4 117.0(9) . . ?
C10 C9 C11 126.4(9) . . ?
C4 C9 C11 116.5(7) . . ?
C3 C10 C9 123.2(11) . . ?
C3 C10 H10 118.4 . . ?
C9 C10 H10 118.4 . . ?
N3 C11 C9 134.0(8) . . ?
N3 C11 C12 105.5(7) . . ?
C9 C11 C12 118.4(7) . . ?
C8 C12 N4 133.4(7) . . ?
C8 C12 C11 119.9(7) . . ?
N4 C12 C11 106.4(7) . . ?
C14 C13 N3 127.2(8) . . ?
C14 C13 N4 122.7(8) . . ?
N3 C13 N4 108.4(8) . . ?
C13 C14 C15 128.4(8) . . ?
C13 C14 C16 124.2(8) . . ?
C15 C14 C16 106.9(7) . . ?
C18 C15 C14 126.7(8) . . ?
C18 C15 H15 116.6 . . ?
C14 C15 H15 116.6 . . ?
C17 C16 C14 118.8(8) . . ?
C17 C16 H16 120.6 . . ?
C14 C16 H16 120.6 . . ?
C19 C17 C16 127.1(8) . . ?
C19 C17 H17 116.5 . . ?
C16 C17 H17 116.5 . . ?
C15 C18 C19 125.4(7) . . ?
C15 C18 H18 117.3 . . ?
C19 C18 H18 117.3 . . ?
C17 C19 C20 131.1(7) . . ?
C17 C19 C18 106.3(6) . . ?
C20 C19 C18 121.4(6) . . ?
C21 C20 C19 124.3(6) . . ?
C21 C20 C22 115.3(5) . . ?
C19 C20 C22 120.1(6) . . ?
C24 C21 C20 124.3(5) . . ?
C24 C21 H21 117.8 . . ?
C20 C21 H21 117.8 . . ?
C23 C22 C20 121.6(5) . . ?
C23 C22 H22 119.2 . . ?
C20 C22 H22 119.2 . . ?
C22 C23 C26 118.0(5) . . ?
C22 C23 C25 123.2(6) . . ?
C26 C23 C25 117.1(5) . . ?
C26 C24 C21 117.5(5) . . ?
C26 C24 C27 124.4(5) . . ?
C21 C24 C27 117.1(5) . . ?
O2 C25 O1 116.4(7) . . ?
O2 C25 C23 124.4(7) . . ?
O1 C25 C23 118.1(6) . . ?
O2 C25 Ca1 52.0(4) . 1_545 ?
O1 C25 Ca1 64.5(4) . 1_545 ?
C23 C25 Ca1 172.8(5) . 1_545 ?
C24 C26 C23 122.1(5) . . ?
C24 C26 H26 119.0 . . ?
C23 C26 H26 119.0 . . ?
O4 C27 O3 123.8(5) . . ?
O4 C27 C24 120.4(5) . . ?
O3 C27 C24 114.7(5) . . ?
N5 C28 C33 119.7(8) . . ?
N5 C28 H28 120.1 . . ?
C33 C28 H28 120.1 . . ?
N6 C29 C30 121.6(10) . . ?
N6 C29 H29 119.2 . . ?
C30 C29 H29 119.2 . . ?
C29 C30 C37 118.0(9) . . ?
C29 C30 H30 121.0 . . ?
C37 C30 H30 121.0 . . ?
N6 C31 C36 126.7(6) . . ?
N6 C31 C32 118.5(6) . . ?
C36 C31 C32 112.6(6) . . ?
N5 C32 C35 118.8(7) . . ?
N5 C32 C31 116.7(7) . . ?
C35 C32 C31 124.5(7) . . ?
C34 C33 C28 115.1(8) . . ?
C34 C33 H33 122.4 . . ?
C28 C33 H33 122.4 . . ?
C33 C34 C35 125.1(8) . . ?
C33 C34 H34 117.4 . . ?
C35 C34 H34 117.4 . . ?
C34 C35 C32 118.5(8) . . ?
C34 C35 C39 126.4(8) . . ?
C32 C35 C39 115.0(7) . . ?
C38 C36 C37 125.3(8) . . ?
C38 C36 C31 123.7(7) . . ?
C37 C36 C31 110.8(7) . . ?
C36 C37 C30 122.8(9) . . ?
C36 C37 H37 118.6 . . ?
C30 C37 H37 118.6 . . ?
C36 C38 N7 130.1(7) . . ?
C36 C38 C39 122.2(7) . . ?
N7 C38 C39 106.9(6) . . ?
N8 C39 C38 111.4(6) . . ?
N8 C39 C35 128.0(6) . . ?
C38 C39 C35 120.4(6) . . ?
N8 C40 C41 133.7(8) . . ?
N8 C40 N7 110.9(7) . . ?
C41 C40 N7 114.9(6) . . ?
C43 C41 C42 118.6(7) . . ?
C43 C41 C40 118.0(7) . . ?
C42 C41 C40 120.5(7) . . ?
C41 C42 C45 116.0(8) . . ?
C41 C42 H42 122.0 . . ?
C45 C42 H42 122.0 . . ?
C41 C43 C44 125.0(7) . . ?
C41 C43 H43 117.5 . . ?
C44 C43 H43 117.5 . . ?
C43 C44 C46 114.2(6) . . ?
C43 C44 H44 122.9 . . ?
C46 C44 H44 122.9 . . ?
C46 C45 C42 122.4(7) . . ?
C46 C45 H45 118.8 . . ?
C42 C45 H45 118.8 . . ?
C45 C46 C44 120.3(7) . . ?
C45 C46 C47 120.0(6) . . ?
C44 C46 C47 118.7(6) . . ?
C49 C47 C48 120.9(5) . . ?
C49 C47 C46 124.3(5) . . ?
C48 C47 C46 114.5(5) . . ?
C51 C48 C47 119.0(5) . . ?
C51 C48 H48 120.5 . . ?
C47 C48 H48 120.5 . . ?
C50 C49 C47 115.1(5) . . ?
C50 C49 H49 122.5 . . ?
C47 C49 H49 122.5 . . ?
C52 C50 C49 124.2(6) . . ?
C52 C50 C54 121.1(6) . . ?
C49 C50 C54 114.7(6) . . ?
C48 C51 C52 118.2(6) . . ?
C48 C51 C53 120.4(5) . . ?
C52 C51 C53 121.4(5) . . ?
C50 C52 C51 122.4(6) . . ?
C50 C52 H52 118.8 . . ?
C51 C52 H52 118.8 . . ?
O5 C53 O6 119.6(5) . . ?
O5 C53 C51 120.1(5) . . ?
O6 C53 C51 119.9(5) . . ?
O5 C53 Ca2 31.4(3) . 2_664 ?
O6 C53 Ca2 95.7(3) . 2_664 ?
C51 C53 Ca2 141.7(4) . 2_664 ?
O7 C54 O8 114.1(6) . . ?
O7 C54 C50 125.2(6) . . ?
O8 C54 C50 119.7(6) . . ?
O7 C54 Ca2 64.3(3) . . ?
O8 C54 Ca2 54.7(4) . . ?
C50 C54 Ca2 165.9(5) . . ?
C4 N1 C2 113.8(5) . . ?
C4 N1 Ca1 126.1(4) . . ?
C2 N1 Ca1 120.0(4) . . ?
C5 N2 C1 112.9(6) . . ?
C5 N2 Ca1 122.0(4) . . ?
C1 N2 Ca1 124.3(5) . . ?
C11 N3 C13 110.3(7) . . ?
C12 N4 C13 106.3(7) . . ?
C12 N4 H4 126.9 . . ?
C13 N4 H4 126.9 . . ?
C28 N5 C32 122.7(7) . . ?
C28 N5 Ca2 118.6(6) . 1_545 ?
C32 N5 Ca2 118.7(5) . 1_545 ?
C29 N6 C31 119.4(7) . . ?
C29 N6 Ca2 122.1(6) . 1_545 ?
C31 N6 Ca2 118.5(4) . 1_545 ?
C38 N7 C40 102.2(6) . . ?
C38 N7 H7A 128.9 . . ?
C40 N7 H7A 128.9 . . ?
C40 N8 C39 107.7(6) . . ?
C25 O1 Ca2 143.3(5) . 1_545 ?
C25 O1 Ca1 88.4(4) . 1_545 ?
Ca2 O1 Ca1 100.34(18) 1_545 1_545 ?
C25 O2 Ca1 101.9(5) . 1_545 ?
C53 O5 Ca2 132.9(4) . 2_664 ?
C53 O6 Ca1 134.4(4) . 2_664 ?
C54 O7 Ca1 130.8(4) . . ?
C54 O7 Ca2 88.4(4) . . ?
Ca1 O7 Ca2 98.59(16) . . ?
C54 O8 Ca2 96.6(5) . . ?
O9 Ca1 O6 93.6(5) . 3_565 ?
O9 Ca1 O2 79.6(5) . 1_565 ?
O6 Ca1 O2 132.7(2) 3_565 1_565 ?
O9 Ca1 O7 175.7(5) . . ?
O6 Ca1 O7 82.12(16) 3_565 . ?
O2 Ca1 O7 103.0(2) 1_565 . ?
O9 Ca1 N1 91.1(4) . . ?
O6 Ca1 N1 87.45(16) 3_565 . ?
O2 Ca1 N1 138.9(2) 1_565 . ?
O7 Ca1 N1 89.07(17) . . ?
O9 Ca1 N2 93.9(5) . . ?
O6 Ca1 N2 149.68(18) 3_565 . ?
O2 Ca1 N2 77.6(3) 1_565 . ?
O7 Ca1 N2 90.04(19) . . ?
N1 Ca1 N2 63.07(18) . . ?
O9 Ca1 O1 103.8(4) . 1_565 ?
O6 Ca1 O1 84.37(15) 3_565 1_565 ?
O2 Ca1 O1 53.1(2) 1_565 1_565 ?
O7 Ca1 O1 75.56(16) . 1_565 ?
N1 Ca1 O1 163.42(18) . 1_565 ?
N2 Ca1 O1 122.05(17) . 1_565 ?
O9 Ca1 C25 90.7(5) . 1_565 ?
O6 Ca1 C25 109.00(18) 3_565 1_565 ?
O2 Ca1 C25 26.0(2) 1_565 1_565 ?
O7 Ca1 C25 90.4(2) . 1_565 ?
N1 Ca1 C25 163.31(19) . 1_565 ?
N2 Ca1 C25 100.3(2) . 1_565 ?
O1 Ca1 C25 27.13(17) 1_565 1_565 ?
O9 Ca1 Ca2 135.0(4) . . ?
O6 Ca1 Ca2 68.18(11) 3_565 . ?
O2 Ca1 Ca2 83.9(2) 1_565 . ?
O7 Ca1 Ca2 42.85(11) . . ?
N1 Ca1 Ca2 126.75(14) . . ?
N2 Ca1 Ca2 123.00(15) . . ?
O1 Ca1 Ca2 36.67(11) 1_565 . ?
C25 Ca1 Ca2 60.44(15) 1_565 . ?
O1 Ca2 O5 90.80(18) 1_565 3_565 ?
O1 Ca2 O10 175.9(3) 1_565 . ?
O5 Ca2 O10 90.1(3) 3_565 . ?
O1 Ca2 O8 85.1(2) 1_565 . ?
O5 Ca2 O8 136.3(2) 3_565 . ?
O10 Ca2 O8 91.5(4) . . ?
O1 Ca2 N5 104.5(2) 1_565 1_565 ?
O5 Ca2 N5 83.7(2) 3_565 1_565 ?
O10 Ca2 N5 79.6(4) . 1_565 ?
O8 Ca2 N5 139.4(2) . 1_565 ?
O1 Ca2 N6 91.61(19) 1_565 1_565 ?
O5 Ca2 N6 150.16(18) 3_565 1_565 ?
O10 Ca2 N6 89.6(3) . 1_565 ?
O8 Ca2 N6 73.6(2) . 1_565 ?
N5 Ca2 N6 66.9(2) 1_565 1_565 ?
O1 Ca2 O7 77.43(17) 1_565 . ?
O5 Ca2 O7 82.22(15) 3_565 . ?
O10 Ca2 O7 98.7(3) . . ?
O8 Ca2 O7 54.37(19) . . ?
N5 Ca2 O7 165.8(2) 1_565 . ?
N6 Ca2 O7 127.26(17) 1_565 . ?
O1 Ca2 C54 87.0(2) 1_565 . ?
O5 Ca2 C54 107.68(18) 3_565 . ?
O10 Ca2 C54 88.9(3) . . ?
O8 Ca2 C54 28.7(2) . . ?
N5 Ca2 C54 164.0(2) 1_565 . ?
N6 Ca2 C54 102.15(19) 1_565 . ?
O7 Ca2 C54 27.27(16) . . ?
O1 Ca2 C53 83.18(16) 1_565 3_565 ?
O5 Ca2 C53 15.68(15) 3_565 3_565 ?
O10 Ca2 C53 96.7(3) . 3_565 ?
O8 Ca2 C53 121.6(2) . 3_565 ?
N5 Ca2 C53 98.8(2) 1_565 3_565 ?
N6 Ca2 C53 163.20(17) 1_565 3_565 ?
O7 Ca2 C53 67.23(14) . 3_565 ?
C54 Ca2 C53 93.53(17) . 3_565 ?
O1 Ca2 Ca1 42.99(12) 1_565 . ?
O5 Ca2 Ca1 71.43(12) 3_565 . ?
O10 Ca2 Ca1 133.8(3) . . ?
O8 Ca2 Ca1 76.37(18) . . ?
N5 Ca2 Ca1 136.33(19) 1_565 . ?
N6 Ca2 Ca1 127.02(15) 1_565 . ?
O7 Ca2 Ca1 38.56(10) . . ?
C54 Ca2 Ca1 59.50(14) . . ?
C53 Ca2 Ca1 57.00(10) 3_565 . ?

loop_
_geom_bond_atom_site_label_1
_geom_bond_atom_site_label_2
_geom_bond_distance
_geom_bond_site_symmetry_2
_geom_bond_publ_flag
C1 C6 1.381(12) . ?
C1 N2 1.395(10) . ?
C1 H1 0.9500 . ?
C2 C3 1.298(11) . ?
C2 N1 1.470(8) . ?
C2 H2 0.9500 . ?
C3 C10 1.296(15) . ?
C3 H3 0.9500 . ?
C4 N1 1.312(8) . ?
C4 C9 1.360(10) . ?
C4 C5 1.505(8) . ?
C5 N2 1.385(8) . ?
C5 C8 1.386(9) . ?
C6 C7 1.283(16) . ?
C6 H6 0.9500 . ?
C7 C8 1.570(15) . ?
C7 H7 0.9500 . ?
C8 C12 1.386(11) . ?
C9 C10 1.294(15) . ?
C9 C11 1.477(12) . ?
C10 H10 0.9500 . ?
C11 N3 1.354(11) . ?
C11 C12 1.504(11) . ?
C12 N4 1.404(10) . ?
C13 C14 1.317(12) . ?
C13 N3 1.373(12) . ?
C13 N4 1.418(12) . ?
C14 C15 1.434(11) . ?
C14 C16 1.514(11) . ?
C15 C18 1.272(12) . ?
C15 H15 0.9500 . ?
C16 C17 1.344(13) . ?
C16 H16 0.9500 . ?
C17 C19 1.332(11) . ?
C17 H17 0.9500 . ?
C18 C19 1.483(9) . ?
C18 H18 0.9500 . ?
C19 C20 1.396(9) . ?
C20 C21 1.393(8) . ?
C20 C22 1.412(9) . ?
C21 C24 1.370(7) . ?
C21 H21 0.9500 . ?
C22 C23 1.376(8) . ?
C22 H22 0.9500 . ?
C23 C26 1.398(8) . ?
C23 C25 1.443(10) . ?
C24 C26 1.362(7) . ?
C24 C27 1.517(7) . ?
C25 O2 1.292(11) . ?
C25 O1 1.313(9) . ?
C25 Ca1 2.879(8) 1_545 ?
C26 H26 0.9500 . ?
C27 O4 1.223(7) . ?
C27 O3 1.271(7) . ?
C28 N5 1.351(11) . ?
C28 C33 1.495(12) . ?
C28 H28 0.9500 . ?
C29 N6 1.277(11) . ?
C29 C30 1.363(13) . ?
C29 H29 0.9500 . ?
C30 C37 1.488(15) . ?
C30 H30 0.9500 . ?
C31 N6 1.353(9) . ?
C31 C36 1.453(10) . ?
C31 C32 1.520(10) . ?
C32 N5 1.371(11) . ?
C32 C35 1.405(12) . ?
C33 C34 1.335(12) . ?
C33 H33 0.9500 . ?
C34 C35 1.394(12) . ?
C34 H34 0.9500 . ?
C35 C39 1.490(10) . ?
C36 C38 1.316(11) . ?
C36 C37 1.331(13) . ?
C37 H37 0.9500 . ?
C38 N7 1.341(9) . ?
C38 C39 1.421(10) . ?
C39 N8 1.336(9) . ?
C40 N8 1.245(10) . ?
C40 C41 1.485(10) . ?
C40 N7 1.545(11) . ?
C41 C43 1.370(10) . ?
C41 C42 1.386(12) . ?
C42 C45 1.402(12) . ?
C42 H42 0.9500 . ?
C43 C44 1.384(10) . ?
C43 H43 0.9500 . ?
C44 C46 1.407(10) . ?
C44 H44 0.9500 . ?
C45 C46 1.399(11) . ?
C45 H45 0.9500 . ?
C46 C47 1.496(9) . ?
C47 C49 1.413(8) . ?
C47 C48 1.450(8) . ?
C48 C51 1.359(8) . ?
C48 H48 0.9500 . ?
C49 C50 1.383(8) . ?
C49 H49 0.9500 . ?
C50 C52 1.308(9) . ?
C50 C54 1.472(10) . ?
C51 C52 1.403(8) . ?
C51 C53 1.463(8) . ?
C52 H52 0.9500 . ?
C53 O5 1.188(7) . ?
C53 O6 1.319(7) . ?
C53 Ca2 3.219(5) 2_664 ?
C54 O7 1.312(8) . ?
C54 O8 1.385(10) . ?
C54 Ca2 2.862(7) . ?
N1 Ca1 2.468(5) . ?
N2 Ca1 2.492(6) . ?
N4 H4 0.8800 . ?
N5 Ca2 2.531(7) 1_545 ?
N6 Ca2 2.526(6) 1_545 ?
N7 H7A 0.8800 . ?
O1 Ca2 2.277(5) 1_545 ?
O1 Ca1 2.600(5) 1_545 ?
O2 Ca1 2.320(7) 1_545 ?
O5 Ca2 2.291(5) 2_664 ?
O6 Ca1 2.301(4) 2_664 ?
O7 Ca1 2.365(5) . ?
O7 Ca2 2.580(4) . ?
O8 Ca2 2.352(7) . ?
O9 Ca1 2.27(2) . ?
O10 Ca2 2.289(12) . ?
Ca1 Ca2 3.7513(19) . ?
